data_4318204
loop_
_publ_author_name
'Guillem Arom\'i'
'Patrick Gamez'
'Olivier Roubeau'
'Paula Carrero Berzal'
'Huub Kooijman'
'Anthony L. Spek'
'Willem L. Driessen'
'Jan Reedijk'

_publ_contact_author_address
;   Bijvoet Center for Biomolecular Research
     Department of Crystal and Structural Chemistry
     Utrecht University
     Padualaan 8
     3584 CH Utrecht
     The Netherlands
;
_publ_contact_author_email h.kooijman@chem.uu.nl
_publ_contact_author_fax '+31 30 2533940'
_publ_contact_author_name '   Dr. H. Kooijman'
_publ_contact_author_phone '+31 30 2532533'
_publ_section_title
;
 A Solvent-Controlled Switch of Manganese Complex Assemblies with a
 \b-Diketonate-Based Ligand
;
_journal_name_full 'Inorganic Chemistry'
_journal_page_first 3673
_journal_page_last 3683
_journal_paper_doi 10.1021/ic0200491
_journal_volume 41
_journal_year 2002
_chemical_compound_source 'see text'
_chemical_formula_moiety 'C54 H42 Mn2 N4 O10'
_chemical_formula_sum 'C54 H42 Mn2 N4 O10'
_chemical_formula_weight 1016.80
_chemical_name_systematic
;
  ?
;
_space_group_IT_number 2
_symmetry_cell_setting triclinic
_symmetry_space_group_name_Hall '-P 1'
_symmetry_space_group_name_H-M 'P -1'
_atom_sites_solution_hydrogens geom
_atom_sites_solution_primary direct
_atom_sites_solution_secondary difmap
_audit_creation_date 'Dec 19 16:47:48 2001'
_audit_creation_method 'PLATON <TABLE ACC> option'
_cell_angle_alpha 94.584(10)
_cell_angle_beta 108.001(10)
_cell_angle_gamma 100.489(10)
_cell_formula_units_Z 1
_cell_length_a 9.4178(10)
_cell_length_b 10.7732(12)
_cell_length_c 15.0188(15)
_cell_measurement_reflns_used 451
_cell_measurement_temperature 150
_cell_measurement_theta_max 25.0
_cell_measurement_theta_min 2.0
_cell_volume 1409.8(3)
_computing_cell_refinement 'Denzo (Otwinowski & Minor, 1997)'
_computing_data_collection 'Collect (Nonius, 1998)'
_computing_data_reduction 'Denzo (Otwinowski & Minor, 1997)'
_computing_molecular_graphics 'PLATON (Spek, 2001)'
_computing_publication_material 'PLATON (Spek, 2001)'
_computing_structure_refinement 'SHELXL-97 (Sheldrick, 1997)'
_computing_structure_solution 'SHELXS86 (Sheldrick, 1986)'
_diffrn_ambient_temperature 150
_diffrn_detector_area_resol_mean 18.4
_diffrn_measured_fraction_theta_full 0.993
_diffrn_measured_fraction_theta_max 0.993
_diffrn_measurement_device_type 'Nonius Kappa CCD area detector'
_diffrn_measurement_method '\f scans and \w scans with \k offset'
_diffrn_radiation_monochromator graphite
_diffrn_radiation_source 'Rotating Anode'
_diffrn_radiation_type MoKa
_diffrn_radiation_wavelength 0.71073
_diffrn_reflns_av_R_equivalents 0.0754
_diffrn_reflns_av_sigmaI/netI 0.0545
_diffrn_reflns_limit_h_max 12
_diffrn_reflns_limit_h_min -12
_diffrn_reflns_limit_k_max 13
_diffrn_reflns_limit_k_min -13
_diffrn_reflns_limit_l_max 19
_diffrn_reflns_limit_l_min -19
_diffrn_reflns_number 27073
_diffrn_reflns_reduction_process
;
  ?
;
_diffrn_reflns_theta_full 27.49
_diffrn_reflns_theta_max 27.49
_diffrn_reflns_theta_min 1.44
_diffrn_standards_number 0
_exptl_absorpt_coefficient_mu 0.503
_exptl_absorpt_correction_type none
_exptl_crystal_colour 'dark brown'
_exptl_crystal_density_diffrn 1.198
_exptl_crystal_density_method 'Not Measured'
_exptl_crystal_description block
_exptl_crystal_F_000 524
_exptl_crystal_size_max 0.300
_exptl_crystal_size_mid 0.150
_exptl_crystal_size_min 0.090
_refine_diff_density_max 0.377
_refine_diff_density_min -0.333
_refine_diff_density_rms 0.061
_refine_ls_abs_structure_Flack none
_refine_ls_extinction_method none
_refine_ls_goodness_of_fit_ref 1.076
_refine_ls_hydrogen_treatment mixed
_refine_ls_matrix_type full
_refine_ls_number_parameters 317
_refine_ls_number_reflns 6417
_refine_ls_number_restraints 0
_refine_ls_restrained_S_all 1.076
_refine_ls_R_factor_all 0.0556
_refine_ls_R_factor_gt 0.0408
_refine_ls_shift/su_max 0.001
_refine_ls_shift/su_mean 0.000
_refine_ls_structure_factor_coef Fsqd
_refine_ls_weighting_details 'w=1/[\s^2^(F~o~^2^)+(0.0616P)^2^] where P=(F~o~^2^+2Fc^2^)/3'
_refine_ls_weighting_scheme calc
_refine_ls_wR_factor_gt 0.1095
_refine_ls_wR_factor_ref 0.1146
_reflns_number_gt 4965
_reflns_number_total 6417
_reflns_threshold_expression I>2\s(I)
_cod_data_source_file ic0200491.cif
_cod_data_source_block 3
_cod_depositor_comments
;
The following automatic conversions were performed:

'_symmetry_cell_setting' value 'Triclinic' changed to 'triclinic'
according to the built-in table from CIF Core dictionary named
'cif_core.dic' version 2.4.1 from
2010-06-29.

'_atom_sites_solution_hydrogens' value 'geom ' changed
to 'geom' according to the built-in table from CIF Core dictionary
named 'cif_core.dic' version 2.4.1 from
2010-06-29.

'_atom_sites_solution_primary' value 'direct ' changed
to 'direct' according to the built-in table from CIF Core dictionary
named 'cif_core.dic' version 2.4.1 from
2010-06-29.

'_atom_sites_solution_secondary' value 'difmap ' changed
to 'difmap' according to the built-in table from CIF Core dictionary
named 'cif_core.dic' version 2.4.1 from
2010-06-29.

'_refine_ls_hydrogen_treatment' value 'mixed ' changed
to 'mixed' according to the built-in table from CIF Core dictionary
named 'cif_core.dic' version 2.4.1 from 2010-06-29.

Automatic conversion script
Id: cif_fix_values 1646 2011-03-28 12:23:43Z adriana 
;
_cod_database_code 4318204

loop_
_symmetry_equiv_pos_as_xyz
x,y,z
-x,-y,-z

loop_
_atom_site_aniso_label
_atom_site_aniso_U_11
_atom_site_aniso_U_22
_atom_site_aniso_U_33
_atom_site_aniso_U_23
_atom_site_aniso_U_13
_atom_site_aniso_U_12
Mn1 0.0370(2) 0.0220(2) 0.0151(2) 0.0035(1) 0.0085(1) 0.0066(1)
O11 0.0458(7) 0.0227(6) 0.0171(6) 0.0040(5) 0.0108(5) 0.0073(5)
O12 0.0347(6) 0.0220(6) 0.0174(6) 0.0039(5) 0.0089(5) 0.0071(5)
O21 0.0374(7) 0.0224(6) 0.0166(6) 0.0045(5) 0.0093(5) 0.0092(5)
O31 0.0510(8) 0.0253(6) 0.0168(6) 0.0034(5) 0.0128(5) 0.0114(6)
O32 0.0958(12) 0.0370(7) 0.0238(7) 0.0041(6) 0.0228(7) 0.0307(8)
N51 0.0396(9) 0.0360(9) 0.0240(8) 0.0000(7) 0.0078(7) 0.0045(7)
N61 0.0374(8) 0.0307(8) 0.0249(8) 0.0052(6) 0.0113(7) 0.0075(7)
C13 0.0384(10) 0.0252(8) 0.0188(8) 0.0055(7) 0.0088(7) 0.0081(7)
C14 0.0502(11) 0.0235(8) 0.0213(9) 0.0048(7) 0.0151(8) 0.0079(8)
C15 0.0327(9) 0.0252(8) 0.0159(8) 0.0029(7) 0.0060(7) 0.0063(7)
C22 0.0287(9) 0.0197(8) 0.0210(8) 0.0026(6) 0.0081(7) 0.0016(7)
C23 0.0355(9) 0.0209(8) 0.0200(8) 0.0031(7) 0.0091(7) 0.0040(7)
C24 0.0364(10) 0.0234(8) 0.0273(9) -0.0002(7) 0.0132(8) 0.0054(7)
C25 0.0339(9) 0.0225(8) 0.0287(9) 0.0061(7) 0.0128(8) 0.0077(7)
C26 0.0363(10) 0.0287(9) 0.0216(9) 0.0065(7) 0.0096(7) 0.0068(7)
C27 0.0335(9) 0.0232(8) 0.0191(8) 0.0055(7) 0.0105(7) 0.0055(7)
C28 0.0496(12) 0.0355(10) 0.0346(11) 0.0132(8) 0.0180(9) 0.0207(9)
C33 0.0456(11) 0.0241(9) 0.0225(9) 0.0002(7) 0.0118(8) 0.0070(8)
C41 0.0471(11) 0.0294(9) 0.0188(9) 0.0070(7) 0.0144(8) 0.0146(8)
C42 0.0550(12) 0.0280(9) 0.0205(9) 0.0040(7) 0.0121(8) 0.0135(8)
C43 0.0614(13) 0.0443(11) 0.0165(9) 0.0048(8) 0.0131(9) 0.0203(10)
C44 0.0672(14) 0.0434(11) 0.0255(10) 0.0181(9) 0.0226(10) 0.0226(10)
C45 0.0690(14) 0.0309(10) 0.0307(10) 0.0119(8) 0.0248(10) 0.0143(9)
C46 0.0638(13) 0.0272(9) 0.0225(9) 0.0037(7) 0.0188(9) 0.0129(9)
C52 0.0509(13) 0.0550(14) 0.0408(13) 0.0183(11) -0.0050(10) -0.0051(11)
C53 0.0671(17) 0.0719(16) 0.0454(14) 0.0142(12) 0.0053(12) -0.0218(14)
C54 0.0417(13) 0.0805(18) 0.0549(15) -0.0058(14) 0.0101(11) 0.0008(13)
C55 0.0487(15) 0.0642(17) 0.094(2) -0.0022(15) 0.0056(14) 0.0179(13)
C56 0.0435(13) 0.0444(12) 0.0690(16) 0.0040(11) 0.0081(11) 0.0114(10)
C62 0.0364(10) 0.0367(10) 0.0293(10) 0.0019(8) 0.0104(8) 0.0112(8)
C63 0.0425(11) 0.0371(11) 0.0419(12) -0.0052(9) 0.0077(9) 0.0080(9)
C64 0.0387(11) 0.0394(11) 0.0564(14) 0.0049(10) 0.0125(10) -0.0022(9)
C65 0.0457(13) 0.0839(17) 0.0510(15) 0.0137(13) 0.0280(11) -0.0024(12)
C66 0.0486(13) 0.0696(15) 0.0280(11) 0.0039(10) 0.0170(9) 0.0019(11)

loop_
_atom_site_label
_atom_site_type_symbol
_atom_site_thermal_displace_type
_atom_site_fract_x
_atom_site_fract_y
_atom_site_fract_z
_atom_site_occupancy
_atom_site_U_iso_or_equiv
_atom_site_calc_flag
_atom_site_refinement_flags
Mn1 Mn Uani 0.45953(3) 0.42835(2) 0.32068(2) 1.000 0.0246(1) . .
O11 O Uani 0.45439(14) 0.53041(10) 0.22012(8) 1.000 0.0284(4) . .
O12 O Uani 0.41009(13) 0.56330(10) 0.39060(7) 1.000 0.0244(3) . .
O21 O Uani 0.53544(13) 0.66181(10) 0.57837(8) 1.000 0.0249(4) . .
O31 O Uani 0.49371(14) 0.70579(11) 0.74743(8) 1.000 0.0302(4) . .
O32 O Uani 0.41381(19) 0.88050(13) 0.77255(9) 1.000 0.0493(5) . .
N51 N Uani 0.20051(18) 0.34952(14) 0.24686(10) 1.000 0.0346(5) . .
N61 N Uani 0.71357(17) 0.52664(14) 0.38512(10) 1.000 0.0307(5) . .
C13 C Uani 0.4737(2) 0.65375(15) 0.22849(12) 1.000 0.0273(5) . .
C14 C Uani 0.4682(2) 0.73041(16) 0.30647(12) 1.000 0.0308(5) . .
C15 C Uani 0.43148(19) 0.68232(16) 0.38192(11) 1.000 0.0251(5) . .
C22 C Uani 0.44950(18) 0.74725(15) 0.55184(11) 1.000 0.0237(5) . .
C23 C Uani 0.40674(19) 0.82208(15) 0.61646(12) 1.000 0.0258(5) . .
C24 C Uani 0.3279(2) 0.91765(16) 0.58536(12) 1.000 0.0288(5) . .
C25 C Uani 0.2902(2) 0.94218(15) 0.49298(12) 1.000 0.0274(5) . .
C26 C Uani 0.3302(2) 0.86703(16) 0.42941(12) 1.000 0.0287(5) . .
C27 C Uani 0.40587(19) 0.76813(15) 0.45603(11) 1.000 0.0248(5) . .
C28 C Uani 0.2018(2) 1.04423(18) 0.46168(14) 1.000 0.0369(6) . .
C33 C Uani 0.4398(2) 0.80395(16) 0.71832(12) 1.000 0.0309(6) . .
C41 C Uani 0.4975(2) 0.71014(16) 0.14576(12) 1.000 0.0299(6) . .
C42 C Uani 0.4542(2) 0.63129(17) 0.05858(12) 1.000 0.0340(6) . .
C43 C Uani 0.4756(2) 0.68227(19) -0.01942(13) 1.000 0.0395(6) . .
C44 C Uani 0.5393(2) 0.80971(19) -0.01188(13) 1.000 0.0415(7) . .
C45 C Uani 0.5820(2) 0.88723(18) 0.07336(14) 1.000 0.0407(7) . .
C46 C Uani 0.5612(2) 0.83830(17) 0.15175(13) 1.000 0.0364(6) . .
C52 C Uani 0.1360(3) 0.2329(2) 0.25315(16) 1.000 0.0552(8) . .
C53 C Uani -0.0210(3) 0.1859(3) 0.21961(17) 1.000 0.0692(9) . .
C54 C Uani -0.1151(3) 0.2601(3) 0.17498(18) 1.000 0.0630(9) . .
C55 C Uani -0.0484(3) 0.3800(3) 0.1660(2) 1.000 0.0732(10) . .
C56 C Uani 0.1073(2) 0.4217(2) 0.20302(18) 1.000 0.0548(8) . .
C62 C Uani 0.7739(2) 0.58017(17) 0.47551(13) 1.000 0.0340(6) . .
C63 C Uani 0.9239(2) 0.64694(18) 0.51476(15) 1.000 0.0427(7) . .
C64 C Uani 1.0155(2) 0.6587(2) 0.46028(17) 1.000 0.0471(7) . .
C65 C Uani 0.9554(3) 0.6041(3) 0.36712(18) 1.000 0.0594(9) . .
C66 C Uani 0.8040(2) 0.5392(2) 0.33176(15) 1.000 0.0494(8) . .
H14 H Uiso 0.49080 0.82030 0.30810 1.000 0.0370 calc R
H24 H Uiso 0.29950 0.96730 0.62950 1.000 0.0350 calc R
H26 H Uiso 0.30570 0.88300 0.36570 1.000 0.0340 calc R
H28A H Uiso 0.16000 1.07070 0.51060 1.000 0.0550 calc R
H28B H Uiso 0.11780 1.01010 0.40240 1.000 0.0550 calc R
H28C H Uiso 0.27030 1.11800 0.45190 1.000 0.0550 calc R
H42 H Uiso 0.41030 0.54310 0.05300 1.000 0.0410 calc R
H43 H Uiso 0.44610 0.62880 -0.07840 1.000 0.0470 calc R
H44 H Uiso 0.55380 0.84410 -0.06550 1.000 0.0500 calc R
H45 H Uiso 0.62610 0.97520 0.07840 1.000 0.0490 calc R
H46 H Uiso 0.59090 0.89290 0.21030 1.000 0.0440 calc R
H52 H Uiso 0.20000 0.17840 0.28200 1.000 0.0660 calc R
H53 H Uiso -0.06270 0.10210 0.22780 1.000 0.0830 calc R
H54 H Uiso -0.22290 0.22970 0.15100 1.000 0.0760 calc R
H55 H Uiso -0.10980 0.43430 0.13410 1.000 0.0880 calc R
H56 H Uiso 0.15110 0.50610 0.19720 1.000 0.0660 calc R
H62 H Uiso 0.71120 0.57200 0.51450 1.000 0.0410 calc R
H63 H Uiso 0.96260 0.68430 0.57940 1.000 0.0510 calc R
H64 H Uiso 1.11910 0.70380 0.48610 1.000 0.0570 calc R
H65 H Uiso 1.01690 0.61080 0.32740 1.000 0.0710 calc R
H66 H Uiso 0.76290 0.50210 0.26710 1.000 0.0590 calc R

loop_
_atom_type_symbol
_atom_type_description
_atom_type_scat_dispersion_real
_atom_type_scat_dispersion_imag
_atom_type_scat_source
O O 0.0106 0.0060 'International Tables Vol C Tables 4.2.6.8 and 6.1.1.4'
N N 0.0061 0.0033 'International Tables Vol C Tables 4.2.6.8 and 6.1.1.4'
Mn Mn 0.3368 0.7283 'International Tables Vol C Tables 4.2.6.8 and 6.1.1.4'
H H 0.0000 0.0000 'International Tables Vol C Tables 4.2.6.8 and 6.1.1.4'
C C 0.0033 0.0016 'International Tables Vol C Tables 4.2.6.8 and 6.1.1.4'

loop_
_geom_angle_atom_site_label_1
_geom_angle_atom_site_label_2
_geom_angle_atom_site_label_3
_geom_angle
_geom_angle_site_symmetry_1
_geom_angle_site_symmetry_2
_geom_angle_site_symmetry_3
_geom_angle_publ_flag
O11 Mn1 O12 89.65(5) . . . yes
O11 Mn1 N51 87.69(5) . . . yes
O11 Mn1 N61 86.23(5) . . . yes
O11 Mn1 O21 176.83(5) . . 2_666 yes
O11 Mn1 O31 90.95(5) . . 2_666 yes
O12 Mn1 N51 88.17(5) . . . yes
O12 Mn1 N61 89.23(5) . . . yes
O12 Mn1 O21 87.27(5) . . 2_666 yes
O12 Mn1 O31 179.22(5) . . 2_666 yes
N51 Mn1 N61 173.41(5) . . . yes
O21 Mn1 N51 92.94(5) 2_666 . . yes
O31 Mn1 N51 91.36(6) 2_666 . . yes
O21 Mn1 N61 92.99(5) 2_666 . . yes
O31 Mn1 N61 91.31(6) 2_666 . . yes
O21 Mn1 O31 92.14(5) 2_666 . 2_666 yes
Mn1 O11 C13 125.99(11) . . . yes
Mn1 O12 C15 127.50(11) . . . yes
Mn1 O21 C22 125.52(11) 2_666 . . yes
Mn1 O31 C33 129.93(11) 2_666 . . yes
Mn1 N51 C52 120.69(15) . . . yes
Mn1 N51 C56 122.34(13) . . . yes
C52 N51 C56 116.7(2) . . . yes
Mn1 N61 C62 121.32(13) . . . yes
Mn1 N61 C66 120.98(12) . . . yes
C62 N61 C66 117.56(17) . . . yes
O11 C13 C14 124.34(16) . . . yes
O11 C13 C41 114.65(15) . . . yes
C14 C13 C41 120.98(15) . . . no
C13 C14 C15 123.70(16) . . . no
O12 C15 C14 123.48(15) . . . yes
O12 C15 C27 115.63(14) . . . yes
C14 C15 C27 120.80(15) . . . no
O21 C22 C23 122.53(14) . . . yes
O21 C22 C27 118.91(15) . . . yes
C23 C22 C27 118.48(15) . . . no
C22 C23 C24 119.51(15) . . . no
C22 C23 C33 123.10(15) . . . no
C24 C23 C33 117.39(16) . . . no
C23 C24 C25 122.44(17) . . . no
C24 C25 C26 117.83(16) . . . no
C24 C25 C28 120.82(16) . . . no
C26 C25 C28 121.29(16) . . . no
C25 C26 C27 122.18(16) . . . no
C15 C27 C22 121.12(15) . . . no
C15 C27 C26 119.35(14) . . . no
C22 C27 C26 119.45(15) . . . no
O31 C33 O32 120.92(16) . . . yes
O31 C33 C23 119.58(15) . . . yes
O32 C33 C23 119.49(16) . . . yes
C13 C41 C42 119.07(15) . . . no
C13 C41 C46 122.17(16) . . . no
C42 C41 C46 118.76(16) . . . no
C41 C42 C43 119.87(17) . . . no
C42 C43 C44 120.42(17) . . . no
C43 C44 C45 119.90(18) . . . no
C44 C45 C46 120.52(18) . . . no
C41 C46 C45 120.52(17) . . . no
N51 C52 C53 123.0(2) . . . yes
C52 C53 C54 119.8(3) . . . no
C53 C54 C55 117.4(3) . . . no
C54 C55 C56 119.8(3) . . . no
N51 C56 C55 123.2(2) . . . yes
N61 C62 C63 122.66(18) . . . yes
C62 C63 C64 119.5(2) . . . no
C63 C64 C65 118.7(2) . . . no
C64 C65 C66 119.1(2) . . . no
N61 C66 C65 122.5(2) . . . yes
C13 C14 H14 118.12 . . . no
C15 C14 H14 118.19 . . . no
C23 C24 H24 118.74 . . . no
C25 C24 H24 118.82 . . . no
C25 C26 H26 118.90 . . . no
C27 C26 H26 118.92 . . . no
C25 C28 H28A 109.48 . . . no
C25 C28 H28B 109.51 . . . no
C25 C28 H28C 109.50 . . . no
H28A C28 H28B 109.42 . . . no
H28A C28 H28C 109.41 . . . no
H28B C28 H28C 109.49 . . . no
C41 C42 H42 120.06 . . . no
C43 C42 H42 120.07 . . . no
C42 C43 H43 119.77 . . . no
C44 C43 H43 119.81 . . . no
C43 C44 H44 120.07 . . . no
C45 C44 H44 120.02 . . . no
C44 C45 H45 119.74 . . . no
C46 C45 H45 119.74 . . . no
C41 C46 H46 119.71 . . . no
C45 C46 H46 119.77 . . . no
N51 C52 H52 118.49 . . . no
C53 C52 H52 118.50 . . . no
C52 C53 H53 120.08 . . . no
C54 C53 H53 120.11 . . . no
C53 C54 H54 121.29 . . . no
C55 C54 H54 121.34 . . . no
C54 C55 H55 120.09 . . . no
C56 C55 H55 120.09 . . . no
N51 C56 H56 118.38 . . . no
C55 C56 H56 118.42 . . . no
N61 C62 H62 118.65 . . . no
C63 C62 H62 118.69 . . . no
C62 C63 H63 120.21 . . . no
C64 C63 H63 120.30 . . . no
C63 C64 H64 120.71 . . . no
C65 C64 H64 120.63 . . . no
C64 C65 H65 120.44 . . . no
C66 C65 H65 120.42 . . . no
N61 C66 H66 118.79 . . . no
C65 C66 H66 118.73 . . . no

loop_
_geom_bond_atom_site_label_1
_geom_bond_atom_site_label_2
_geom_bond_distance
_geom_bond_site_symmetry_1
_geom_bond_site_symmetry_2
_geom_bond_publ_flag
Mn1 O11 1.9318(12) . . yes
Mn1 O12 1.9334(12) . . yes
Mn1 N51 2.3075(17) . . yes
Mn1 N61 2.2945(17) . . yes
Mn1 O21 1.8580(12) . 2_666 yes
Mn1 O31 1.8980(13) . 2_666 yes
O11 C13 1.2983(19) . . yes
O12 C15 1.285(2) . . yes
O21 C22 1.339(2) . . yes
O31 C33 1.304(2) . . yes
O32 C33 1.222(2) . . yes
N51 C52 1.316(3) . . yes
N51 C56 1.335(3) . . yes
N61 C62 1.333(2) . . yes
N61 C66 1.335(3) . . yes
C13 C14 1.398(2) . . no
C13 C41 1.485(2) . . no
C14 C15 1.394(2) . . no
C15 C27 1.495(2) . . no
C22 C23 1.410(2) . . no
C22 C27 1.418(2) . . no
C23 C24 1.404(2) . . no
C23 C33 1.500(2) . . no
C24 C25 1.382(2) . . no
C25 C26 1.385(3) . . no
C25 C28 1.516(3) . . no
C26 C27 1.404(2) . . no
C41 C42 1.403(2) . . no
C41 C46 1.385(3) . . no
C42 C43 1.387(3) . . no
C43 C44 1.375(3) . . no
C44 C45 1.374(3) . . no
C45 C46 1.381(3) . . no
C52 C53 1.387(4) . . no
C53 C54 1.360(4) . . no
C54 C55 1.366(4) . . no
C55 C56 1.370(4) . . no
C62 C63 1.381(3) . . no
C63 C64 1.357(3) . . no
C64 C65 1.372(4) . . no
C65 C66 1.383(4) . . no
C14 H14 0.9496 . . no
C24 H24 0.9498 . . no
C26 H26 0.9501 . . no
C28 H28A 0.9809 . . no
C28 H28B 0.9799 . . no
C28 H28C 0.9798 . . no
C42 H42 0.9505 . . no
C43 H43 0.9496 . . no
C44 H44 0.9496 . . no
C45 H45 0.9498 . . no
C46 H46 0.9502 . . no
C52 H52 0.9507 . . no
C53 H53 0.9502 . . no
C54 H54 0.9496 . . no
C55 H55 0.9502 . . no
C56 H56 0.9503 . . no
C62 H62 0.9499 . . no
C63 H63 0.9501 . . no
C64 H64 0.9497 . . no
C65 H65 0.9496 . . no
C66 H66 0.9497 . . no

loop_
_geom_contact_atom_site_label_1
_geom_contact_atom_site_label_2
_geom_contact_distance
_geom_contact_site_symmetry_1
_geom_contact_site_symmetry_2
_geom_contact_publ_flag
Mn1 H62 3.3425 . 2_666 no
O12 O21 2.7351(15) . . no
O12 C62 3.333(2) . 2_666 no
O21 C62 3.294(2) . . no
O21 O12 2.7351(15) . . no
O32 C54 3.292(4) . 2_566 no
O32 C46 3.090(2) . 2_676 no
O32 C44 3.289(2) . 1_556 no
O32 C45 3.256(2) . 2_676 no
O11 H42 2.4336 . . no
O11 H56 2.7297 . . no
O11 H66 2.8500 . . no
O12 H62 2.8508 . . no
O12 H62 2.4886 . 2_666 no
O21 H52 2.8637 . 2_666 no
O21 H28C 2.8787 . 2_676 no
O21 H62 2.4520 . . no
O31 H44 2.9112 . 1_556 no
O32 H24 2.4305 . . no
O32 H44 2.4833 . 1_556 no
O32 H45 2.7831 . 2_676 no
O32 H46 2.4441 . 2_676 no
O32 H54 2.5840 . 2_566 no
C13 C66 3.511(3) . . no
C15 C62 3.511(3) . . no
C24 C64 3.567(3) . 1_455 no
C25 C64 3.516(3) . 1_455 no
C25 C26 3.568(3) . 2_676 no
C26 C25 3.568(3) . 2_676 no
C26 C64 3.554(3) . 1_455 no
C42 C43 3.596(3) . 2_665 no
C42 C42 3.588(3) . 2_665 no
C43 C42 3.596(3) . 2_665 no
C44 O32 3.289(2) . 1_554 no
C45 O32 3.256(2) . 2_676 no
C46 O32 3.090(2) . 2_676 no
C54 O32 3.292(4) . 2_566 no
C62 O12 3.333(2) . 2_666 no
C62 O21 3.294(2) . . no
C62 C64 3.544(3) . 2_766 no
C62 C15 3.511(3) . . no
C63 C64 3.472(3) . 2_766 no
C63 C65 3.520(4) . 2_766 no
C64 C24 3.567(3) . 1_655 no
C64 C26 3.554(3) . 1_655 no
C64 C25 3.516(3) . 1_655 no
C64 C63 3.472(3) . 2_766 no
C64 C62 3.544(3) . 2_766 no
C65 C63 3.520(4) . 2_766 no
C66 C13 3.511(3) . . no
C13 H56 3.0365 . . no
C14 H26 2.7128 . . no
C14 H46 2.6805 . . no
C22 H64 2.8937 . 1_455 no
C22 H28C 2.7900 . 2_676 no
C23 H64 2.8039 . 1_455 no
C24 H64 2.7178 . 1_455 no
C24 H14 3.0463 . 2_676 no
C25 H64 2.7478 . 1_455 no
C26 H14 2.7739 . . no
C26 H64 2.7897 . 1_455 no
C27 H28C 2.9117 . 2_676 no
C27 H64 2.8462 . 1_455 no
C33 H44 3.0550 . 1_556 no
C43 H54 2.9467 . 2_565 no
C43 H42 2.8971 . 2_665 no
C44 H54 2.9958 . 2_565 no
C44 H45 3.0849 . 2_675 no
C46 H14 2.6419 . . no
C52 H63 3.0609 . 2_666 no
C53 H63 3.0642 . 2_666 no
C55 H66 3.0649 . 1_455 no
C56 H65 3.0612 . 1_455 no
H14 C26 2.7739 . . no
H14 C46 2.6419 . . no
H14 H26 2.3475 . . no
H14 H46 2.1045 . . no
H14 C24 3.0463 . 2_676 no
H24 O32 2.4305 . . no
H24 H28A 2.3572 . . no
H24 H46 2.5382 . 2_676 no
H26 C14 2.7128 . . no
H26 H14 2.3475 . . no
H26 H28B 2.5835 . . no
H28A H24 2.3572 . . no
H28B H26 2.5835 . . no
H28C H52 2.5983 . 1_565 no
H28C O21 2.8787 . 2_676 no
H28C C22 2.7900 . 2_676 no
H28C C27 2.9117 . 2_676 no
H42 O11 2.4336 . . no
H42 C43 2.8971 . 2_665 no
H42 H43 2.4718 . 2_665 no
H43 H42 2.4718 . 2_665 no
H44 O31 2.9112 . 1_554 no
H44 O32 2.4833 . 1_554 no
H44 C33 3.0550 . 1_554 no
H45 O32 2.7831 . 2_676 no
H45 C44 3.0849 . 2_675 no
H46 C14 2.6805 . . no
H46 H14 2.1045 . . no
H46 O32 2.4441 . 2_676 no
H46 H24 2.5382 . 2_676 no
H52 H28C 2.5983 . 1_545 no
H52 O21 2.8637 . 2_666 no
H54 O32 2.5840 . 2_566 no
H54 C43 2.9467 . 2_565 no
H54 C44 2.9958 . 2_565 no
H56 O11 2.7297 . . no
H56 C13 3.0365 . . no
H62 O12 2.8508 . . no
H62 O21 2.4520 . . no
H62 Mn1 3.3425 . 2_666 no
H62 O12 2.4886 . 2_666 no
H63 C52 3.0609 . 2_666 no
H63 C53 3.0642 . 2_666 no
H64 C22 2.8937 . 1_655 no
H64 C23 2.8039 . 1_655 no
H64 C24 2.7178 . 1_655 no
H64 C25 2.7478 . 1_655 no
H64 C26 2.7897 . 1_655 no
H64 C27 2.8462 . 1_655 no
H65 C56 3.0612 . 1_655 no
H66 O11 2.8500 . . no
H66 C55 3.0649 . 1_655 no

loop_
_geom_hbond_atom_site_label_D
_geom_hbond_atom_site_label_H
_geom_hbond_atom_site_label_A
_geom_hbond_distance_DH
_geom_hbond_distance_HA
_geom_hbond_distance_DA
_geom_hbond_angle_DHA
_geom_hbond_site_symmetry_A
_geom_hbond_publ_flag
C44 H44 O32 0.9496 2.4833 3.289(2) 142.67 1_554 yes
C46 H46 O32 0.9502 2.4441 3.090(2) 125.14 2_676 yes
C54 H54 O32 0.9496 2.5840 3.292(4) 131.63 2_566 yes
C62 H62 O21 0.9499 2.4520 3.294(2) 147.64 . yes
C62 H62 O12 0.9499 2.4886 3.333(2) 148.12 2_666 yes

loop_
_geom_torsion_atom_site_label_1
_geom_torsion_atom_site_label_2
_geom_torsion_atom_site_label_3
_geom_torsion_atom_site_label_4
_geom_torsion
_geom_torsion_site_symmetry_1
_geom_torsion_site_symmetry_2
_geom_torsion_site_symmetry_3
_geom_torsion_site_symmetry_4
_geom_torsion_publ_flag
O12 Mn1 O11 C13 23.14(16) . . . . no
N51 Mn1 O11 C13 111.32(16) . . . . no
N61 Mn1 O11 C13 -66.11(15) . . . . no
O31 Mn1 O11 C13 -157.35(16) 2_666 . . . no
O11 Mn1 O12 C15 -22.65(14) . . . . no
N51 Mn1 O12 C15 -110.35(14) . . . . no
N61 Mn1 O12 C15 63.59(14) . . . . no
O21 Mn1 O12 C15 156.62(14) 2_666 . . . no
O11 Mn1 N51 C52 149.28(16) . . . . no
O11 Mn1 N51 C56 -36.45(16) . . . . no
O12 Mn1 N51 C52 -121.00(16) . . . . no
O12 Mn1 N51 C56 53.27(16) . . . . no
O21 Mn1 N51 C52 -33.83(17) 2_666 . . . no
O21 Mn1 N51 C56 140.44(16) 2_666 . . . no
O31 Mn1 N51 C52 58.39(16) 2_666 . . . no
O31 Mn1 N51 C56 -127.34(16) 2_666 . . . no
O11 Mn1 N61 C62 129.77(14) . . . . no
O11 Mn1 N61 C66 -45.97(15) . . . . no
O12 Mn1 N61 C62 40.07(14) . . . . no
O12 Mn1 N61 C66 -135.68(15) . . . . no
O21 Mn1 N61 C62 -47.15(14) 2_666 . . . no
O21 Mn1 N61 C66 137.10(15) 2_666 . . . no
O31 Mn1 N61 C62 -139.36(14) 2_666 . . . no
O31 Mn1 N61 C66 44.89(15) 2_666 . . . no
O12 Mn1 O21 C22 -150.71(13) . . 2_666 2_666 no
N51 Mn1 O21 C22 121.27(13) . . 2_666 2_666 no
N61 Mn1 O21 C22 -61.63(13) . . 2_666 2_666 no
O11 Mn1 O31 C33 163.81(16) . . 2_666 2_666 no
N51 Mn1 O31 C33 -108.47(16) . . 2_666 2_666 no
N61 Mn1 O31 C33 77.56(16) . . 2_666 2_666 no
Mn1 O11 C13 C14 -14.7(3) . . . . no
Mn1 O11 C13 C41 167.40(12) . . . . no
Mn1 O12 C15 C14 13.0(3) . . . . no
Mn1 O12 C15 C27 -170.36(11) . . . . no
Mn1 O21 C22 C23 29.7(2) 2_666 . . . no
Mn1 O21 C22 C27 -153.51(12) 2_666 . . . no
Mn1 O31 C33 O32 178.65(14) 2_666 . . . no
Mn1 O31 C33 C23 -0.3(3) 2_666 . . . no
Mn1 N51 C52 C53 172.36(18) . . . . no
C56 N51 C52 C53 -2.2(3) . . . . no
Mn1 N51 C56 C55 -174.1(2) . . . . no
C52 N51 C56 C55 0.4(3) . . . . no
Mn1 N61 C62 C63 -175.81(14) . . . . no
C66 N61 C62 C63 0.1(3) . . . . no
Mn1 N61 C66 C65 176.31(19) . . . . no
C62 N61 C66 C65 0.4(3) . . . . no
O11 C13 C14 C15 -4.3(3) . . . . no
C41 C13 C14 C15 173.50(18) . . . . no
O11 C13 C41 C42 18.4(3) . . . . no
O11 C13 C41 C46 -161.57(18) . . . . no
C14 C13 C41 C42 -159.57(19) . . . . no
C14 C13 C41 C46 20.4(3) . . . . no
C13 C14 C15 O12 5.3(3) . . . . no
C13 C14 C15 C27 -171.19(18) . . . . no
O12 C15 C27 C22 37.8(2) . . . . no
C14 C15 C27 C22 -145.42(18) . . . . no
C14 C15 C27 C26 37.9(3) . . . . no
O12 C15 C27 C26 -138.87(17) . . . . no
O21 C22 C23 C24 174.43(16) . . . . no
O21 C22 C23 C33 -6.3(3) . . . . no
C27 C22 C23 C33 176.88(16) . . . . no
O21 C22 C27 C15 10.3(3) . . . . no
C27 C22 C23 C24 -2.4(3) . . . . no
C23 C22 C27 C26 3.9(3) . . . . no
O21 C22 C27 C26 -173.07(16) . . . . no
C23 C22 C27 C15 -172.81(16) . . . . no
C24 C23 C33 O32 -8.3(3) . . . . no
C22 C23 C24 C25 -0.2(3) . . . . no
C33 C23 C24 C25 -179.48(17) . . . . no
C22 C23 C33 O31 -8.6(3) . . . . no
C22 C23 C33 O32 172.42(18) . . . . no
C24 C23 C33 O31 170.69(17) . . . . no
C23 C24 C25 C28 178.59(17) . . . . no
C23 C24 C25 C26 1.2(3) . . . . no
C24 C25 C26 C27 0.3(3) . . . . no
C28 C25 C26 C27 -177.01(17) . . . . no
C25 C26 C27 C22 -2.9(3) . . . . no
C25 C26 C27 C15 173.82(17) . . . . no
C13 C41 C42 C43 -179.97(19) . . . . no
C46 C41 C42 C43 0.0(3) . . . . no
C13 C41 C46 C45 179.80(19) . . . . no
C42 C41 C46 C45 -0.2(3) . . . . no
C41 C42 C43 C44 0.1(3) . . . . no
C42 C43 C44 C45 0.0(3) . . . . no
C43 C44 C45 C46 -0.1(3) . . . . no
C44 C45 C46 C41 0.3(3) . . . . no
N51 C52 C53 C54 2.3(4) . . . . no
C52 C53 C54 C55 -0.5(4) . . . . no
C53 C54 C55 C56 -1.3(4) . . . . no
C54 C55 C56 N51 1.4(4) . . . . no
N61 C62 C63 C64 -0.5(3) . . . . no
C62 C63 C64 C65 0.4(3) . . . . no
C63 C64 C65 C66 0.1(4) . . . . no
C64 C65 C66 N61 -0.5(4) . . . . no
